data_7714218
loop_
_publ_author_name
'Li, Gao-Peng'
'Zhang, Jing'
'Ren, Wan-Wan'
'Wang, Si-Nan'
'Wang, Ying-Xia'
'Fu, Yunlong'
'Wang, Yao-Yu'

_publ_section_title
;
 Electron density effect of aromatic carboxylic acids in
 naphthalenediimide-based coordination polymers: from thermal electron
 transfer and charge transfer to photoinduced electron transfer
;
_journal_name_full 'Dalton Transactions'
_journal_paper_doi 10.1039/D3DT03069E
_journal_year 2023
_chemical_formula_sum 'C20 H15 Cd N3 O7'
_chemical_formula_weight 521.75
_space_group_crystal_system triclinic
_space_group_IT_number 2
_space_group_name_Hall '-P 1'
_space_group_name_H-M_alt 'P -1'
_atom_sites_solution_hydrogens mixed
_audit_creation_method SHELXL-2014/7
_audit_update_record
;
2023-08-28 deposited with the CCDC.	2023-10-12 downloaded from the CCDC.
;
_cell_angle_alpha 98.353(2)
_cell_angle_beta 113.1100(10)
_cell_angle_gamma 96.380(2)
_cell_formula_units_Z 2
_cell_length_a 9.6549(7)
_cell_length_b 10.4770(8)
_cell_length_c 10.7029(8)
_cell_measurement_reflns_used 9984
_cell_measurement_temperature 293(2)
_cell_measurement_theta_max 30.448
_cell_measurement_theta_min 2.592
_cell_volume 968.24(13)
_computing_structure_refinement 'SHELXL-2014/7 (Sheldrick, 2014)'
_diffrn_ambient_temperature 293(2)
_diffrn_measured_fraction_theta_full 0.988
_diffrn_measured_fraction_theta_max 0.990
_diffrn_measurement_device_type 'CCD area detector'
_diffrn_radiation_type MoK\a
_diffrn_radiation_wavelength 0.71073
_diffrn_reflns_av_R_equivalents 0.0304
_diffrn_reflns_av_unetI/netI 0.0326
_diffrn_reflns_Laue_measured_fraction_full 0.988
_diffrn_reflns_Laue_measured_fraction_max 0.990
_diffrn_reflns_limit_h_max 12
_diffrn_reflns_limit_h_min -12
_diffrn_reflns_limit_k_max 13
_diffrn_reflns_limit_k_min -12
_diffrn_reflns_limit_l_max 13
_diffrn_reflns_limit_l_min -13
_diffrn_reflns_number 11105
_diffrn_reflns_point_group_measured_fraction_full 0.988
_diffrn_reflns_point_group_measured_fraction_max 0.990
_diffrn_reflns_theta_full 25.242
_diffrn_reflns_theta_max 27.498
_diffrn_reflns_theta_min 3.746
_exptl_absorpt_coefficient_mu 1.179
_exptl_absorpt_correction_T_max 0.7461
_exptl_absorpt_correction_T_min 0.5843
_exptl_absorpt_correction_type multi-scan
_exptl_absorpt_process_details sadabs
_exptl_crystal_colour yellow
_exptl_crystal_density_diffrn 1.790
_exptl_crystal_description block
_exptl_crystal_F_000 520
_exptl_crystal_size_max 0.13
_exptl_crystal_size_mid 0.12
_exptl_crystal_size_min 0.12
_refine_diff_density_max 0.423
_refine_diff_density_min -0.656
_refine_diff_density_rms 0.069
_refine_ls_extinction_method none
_refine_ls_goodness_of_fit_ref 1.051
_refine_ls_hydrogen_treatment constr
_refine_ls_matrix_type full
_refine_ls_number_parameters 282
_refine_ls_number_reflns 4420
_refine_ls_number_restraints 4
_refine_ls_restrained_S_all 1.068
_refine_ls_R_factor_all 0.0246
_refine_ls_R_factor_gt 0.0231
_refine_ls_shift/su_max 0.000
_refine_ls_shift/su_mean 0.000
_refine_ls_structure_factor_coef Fsqd
_refine_ls_weighting_details 'w=1/[\s^2^(Fo^2^)+(0.0255P)^2^+0.5658P] where P=(Fo^2^+2Fc^2^)/3'
_refine_ls_weighting_scheme calc
_refine_ls_wR_factor_gt 0.0605
_refine_ls_wR_factor_ref 0.0611
_reflns_Friedel_coverage 0.000
_reflns_number_gt 4214
_reflns_number_total 4420
_reflns_threshold_expression 'I > 2\s(I)'
_cod_data_source_file d3dt03069e2.cif
_cod_data_source_block 1
_cod_database_code 7714218
_shelx_shelxl_version_number 2014/7
_shelx_space_group_comment
;
The symmetry employed for this shelxl refinement is uniquely defined
by the following loop, which should always be used as a source of
symmetry information in preference to the above space-group names.
They are only intended as comments.
;

loop_
_space_group_symop_operation_xyz
'x, y, z'
'-x, -y, -z'

loop_
_atom_site_label
_atom_site_type_symbol
_atom_site_fract_x
_atom_site_fract_y
_atom_site_fract_z
_atom_site_U_iso_or_equiv
_atom_site_adp_type
_atom_site_occupancy
_atom_site_site_symmetry_order
_atom_site_calc_flag
_atom_site_refinement_flags_posn
_atom_site_refinement_flags_adp
_atom_site_refinement_flags_occupancy
_atom_site_disorder_assembly
_atom_site_disorder_group
Cd1 Cd 0.10054(2) 0.41762(2) 0.15501(2) 0.02538(6) Uani 1 1 d D . . . .
O1 O 0.09137(15) 0.83945(15) 0.64915(14) 0.0326(3) Uani 1 1 d . . . . .
O2 O 0.55951(17) 0.83799(17) 0.64597(15) 0.0372(3) Uani 1 1 d . . . . .
O3 O 0.32493(18) 0.37848(16) 0.14371(16) 0.0380(3) Uani 1 1 d . . . . .
O6 O 0.86908(16) 0.40274(15) -0.03189(16) 0.0343(3) Uani 1 1 d . . . . .
O5 O 0.84528(17) 0.36342(18) 0.15448(17) 0.0432(4) Uani 1 1 d . . . . .
O4 O 0.12240(17) 0.27710(18) -0.04430(17) 0.0420(4) Uani 1 1 d . . . . .
N3 N 0.32616(18) 0.83166(16) 0.65165(15) 0.0253(3) Uani 1 1 d . . . . .
O1W O 0.14514(19) 0.24911(18) 0.2773(2) 0.0474(4) Uani 1 1 d D . . . .
H1WA H 0.0735 0.2224 0.2998 0.071 Uiso 1 1 d DR U . . .
H1WB H 0.2118 0.2019 0.3090 0.071 Uiso 1 1 d DR U . . .
N1 N 0.1622(2) 0.59437(17) 0.32861(16) 0.0309(4) Uani 1 1 d . . . . .
N2 N 0.11787(19) 0.70614(17) 0.29062(16) 0.0290(3) Uani 1 1 d . . . . .
H2 H 0.0615 0.7108 0.2067 0.035 Uiso 1 1 calc R U . . .
C9 C 0.4648(2) 0.96734(16) 0.92924(17) 0.0204(3) Uani 1 1 d . . . . .
C15 C 0.5223(2) 0.33841(18) 0.0159(2) 0.0260(4) Uani 1 1 d . . . . .
H15 H 0.5643 0.3674 0.1117 0.031 Uiso 1 1 calc R U . . .
C14 C 0.3646(2) 0.30337(19) -0.0573(2) 0.0264(4) Uani 1 1 d . . . . .
C6 C 0.2292(2) 0.86462(18) 0.71591(18) 0.0242(4) Uani 1 1 d . . . . .
C10 C 0.3040(2) 0.93196(17) 0.86335(18) 0.0220(3) Uani 1 1 d . . . . .
C8 C 0.5580(2) 0.93915(17) 0.85884(18) 0.0222(3) Uani 1 1 d . . . . .
C16 C 0.6176(2) 0.33071(18) -0.0524(2) 0.0258(4) Uani 1 1 d . . . . .
C20 C 0.7875(2) 0.36863(18) 0.0298(2) 0.0270(4) Uani 1 1 d . . . . .
C13 C 0.2638(2) 0.3199(2) 0.0188(2) 0.0301(4) Uani 1 1 d . . . . .
C19 C 0.3025(2) 0.2585(2) -0.2002(2) 0.0361(5) Uani 1 1 d . . . . .
H19 H 0.1969 0.2338 -0.2499 0.043 Uiso 1 1 calc R U . . .
C12 C 0.7145(2) 0.97598(19) 0.92554(19) 0.0271(4) Uani 1 1 d . . . . .
H12 H 0.7747 0.9577 0.8778 0.032 Uiso 1 1 calc R U . . .
C7 C 0.4865(2) 0.86660(19) 0.71233(19) 0.0254(4) Uani 1 1 d . . . . .
C4 C 0.1713(2) 0.80855(19) 0.39790(19) 0.0273(4) Uani 1 1 d . . . . .
C2 C 0.2458(2) 0.6259(2) 0.4661(2) 0.0321(4) Uani 1 1 d . . . . .
C3 C 0.2535(2) 0.75933(19) 0.51142(18) 0.0259(4) Uani 1 1 d . . . . .
C11 C 0.2160(2) 0.95913(19) 0.93517(19) 0.0266(4) Uani 1 1 d . . . . .
H11 H 0.1100 0.9342 0.8908 0.032 Uiso 1 1 calc R U . . .
C17 C 0.5548(2) 0.2873(2) -0.1955(2) 0.0356(5) Uani 1 1 d . . . . .
H17 H 0.6183 0.2831 -0.2419 0.043 Uiso 1 1 calc R U . . .
C18 C 0.3978(3) 0.2505(3) -0.2689(2) 0.0417(5) Uani 1 1 d . . . . .
H18 H 0.3559 0.2202 -0.3646 0.050 Uiso 1 1 calc R U . . .
C5 C 0.1398(3) 0.9416(2) 0.3837(3) 0.0473(6) Uani 1 1 d . . . . .
H5A H 0.2324 0.9988 0.3991 0.071 Uiso 1 1 calc R U . . .
H5B H 0.1025 0.9744 0.4508 0.071 Uiso 1 1 calc R U . . .
H5C H 0.0640 0.9383 0.2919 0.071 Uiso 1 1 calc R U . . .
C1 C 0.3132(4) 0.5284(3) 0.5490(3) 0.0615(8) Uani 1 1 d . . . . .
H1A H 0.2595 0.5112 0.6054 0.092 Uiso 1 1 calc R U . . .
H1B H 0.4194 0.5627 0.6076 0.092 Uiso 1 1 calc R U . . .
H1C H 0.3042 0.4484 0.4876 0.092 Uiso 1 1 calc R U . . .

loop_
_atom_site_aniso_label
_atom_site_aniso_U_11
_atom_site_aniso_U_22
_atom_site_aniso_U_33
_atom_site_aniso_U_23
_atom_site_aniso_U_13
_atom_site_aniso_U_12
Cd1 0.02097(8) 0.02904(9) 0.02247(8) -0.00288(5) 0.00825(6) 0.00388(5)
O1 0.0213(7) 0.0472(9) 0.0218(6) -0.0015(6) 0.0054(5) 0.0014(6)
O2 0.0294(7) 0.0541(9) 0.0241(7) -0.0071(6) 0.0122(6) 0.0075(7)
O3 0.0330(8) 0.0461(9) 0.0379(8) 0.0006(7) 0.0203(7) 0.0081(7)
O6 0.0238(7) 0.0417(8) 0.0385(8) 0.0052(6) 0.0161(6) 0.0022(6)
O5 0.0264(7) 0.0612(11) 0.0364(8) 0.0127(8) 0.0080(7) 0.0018(7)
O4 0.0214(7) 0.0675(11) 0.0400(9) 0.0142(8) 0.0130(7) 0.0144(7)
N3 0.0233(8) 0.0299(8) 0.0159(7) -0.0054(6) 0.0051(6) 0.0029(6)
O1W 0.0371(9) 0.0551(10) 0.0686(12) 0.0301(9) 0.0325(9) 0.0188(8)
N1 0.0347(9) 0.0298(8) 0.0201(8) -0.0035(6) 0.0064(7) 0.0049(7)
N2 0.0306(8) 0.0332(9) 0.0174(7) 0.0007(6) 0.0051(6) 0.0078(7)
C9 0.0217(8) 0.0177(7) 0.0190(8) -0.0008(6) 0.0073(7) 0.0026(6)
C15 0.0248(9) 0.0256(9) 0.0279(9) 0.0049(7) 0.0116(8) 0.0050(7)
C14 0.0229(9) 0.0274(9) 0.0317(9) 0.0077(7) 0.0129(8) 0.0075(7)
C6 0.0233(9) 0.0257(9) 0.0197(8) -0.0010(7) 0.0074(7) 0.0025(7)
C10 0.0211(8) 0.0220(8) 0.0185(8) -0.0007(6) 0.0057(7) 0.0028(6)
C8 0.0227(8) 0.0228(8) 0.0182(8) -0.0010(6) 0.0077(7) 0.0031(7)
C16 0.0216(8) 0.0256(9) 0.0299(9) 0.0044(7) 0.0111(8) 0.0031(7)
C20 0.0227(9) 0.0229(9) 0.0346(10) 0.0023(7) 0.0125(8) 0.0030(7)
C13 0.0268(9) 0.0329(10) 0.0377(11) 0.0129(8) 0.0167(9) 0.0137(8)
C19 0.0228(9) 0.0460(12) 0.0348(11) 0.0039(9) 0.0096(8) 0.0031(9)
C12 0.0221(9) 0.0341(10) 0.0234(9) -0.0018(7) 0.0108(7) 0.0041(7)
C7 0.0255(9) 0.0279(9) 0.0202(8) -0.0015(7) 0.0088(7) 0.0058(7)
C4 0.0271(9) 0.0299(9) 0.0218(8) -0.0008(7) 0.0092(7) 0.0042(7)
C2 0.0351(10) 0.0323(10) 0.0204(9) -0.0018(7) 0.0050(8) 0.0071(8)
C3 0.0245(9) 0.0295(9) 0.0173(8) -0.0037(7) 0.0055(7) 0.0033(7)
C11 0.0197(8) 0.0312(9) 0.0239(9) -0.0025(7) 0.0072(7) 0.0018(7)
C17 0.0300(10) 0.0446(12) 0.0333(11) 0.0017(9) 0.0180(9) 0.0013(9)
C18 0.0338(11) 0.0585(15) 0.0253(10) -0.0012(9) 0.0106(9) -0.0014(10)
C5 0.0620(16) 0.0348(12) 0.0376(12) 0.0063(10) 0.0120(12) 0.0143(11)
C1 0.089(2) 0.0395(13) 0.0328(12) 0.0014(10) 0.0003(13) 0.0212(14)

loop_
_atom_type_symbol
_atom_type_description
_atom_type_scat_dispersion_real
_atom_type_scat_dispersion_imag
_atom_type_scat_source
C C 0.0033 0.0016 'International Tables Vol C Tables 4.2.6.8 and 6.1.1.4'
H H 0.0000 0.0000 'International Tables Vol C Tables 4.2.6.8 and 6.1.1.4'
Cd Cd -0.8075 1.2024 'International Tables Vol C Tables 4.2.6.8 and 6.1.1.4'
N N 0.0061 0.0033 'International Tables Vol C Tables 4.2.6.8 and 6.1.1.4'
O O 0.0106 0.0060 'International Tables Vol C Tables 4.2.6.8 and 6.1.1.4'

loop_
_geom_angle_atom_site_label_1
_geom_angle_atom_site_label_2
_geom_angle_atom_site_label_3
_geom_angle
_geom_angle_site_symmetry_1
_geom_angle_site_symmetry_3
_geom_angle_publ_flag
N1 Cd1 O3 107.04(6) . . ?
N1 Cd1 O6 114.72(6) . 1_455 ?
O3 Cd1 O6 126.13(5) . 1_455 ?
N1 Cd1 O1W 101.49(7) . . ?
O3 Cd1 O1W 80.32(6) . . ?
O6 Cd1 O1W 120.55(6) 1_455 . ?
N1 Cd1 O5 90.31(6) . 1_455 ?
O3 Cd1 O5 156.96(6) . 1_455 ?
O6 Cd1 O5 54.37(5) 1_455 1_455 ?
O1W Cd1 O5 81.47(6) . 1_455 ?
N1 Cd1 O6 80.17(6) . 2_665 ?
O3 Cd1 O6 83.28(5) . 2_665 ?
O6 Cd1 O6 72.38(6) 1_455 2_665 ?
O1W Cd1 O6 163.26(5) . 2_665 ?
O5 Cd1 O6 115.25(5) 1_455 2_665 ?
N1 Cd1 O4 156.40(6) . . ?
O3 Cd1 O4 54.29(5) . . ?
O6 Cd1 O4 75.17(5) 1_455 . ?
O1W Cd1 O4 90.04(6) . . ?
O5 Cd1 O4 111.90(6) 1_455 . ?
O6 Cd1 O4 83.02(5) 2_665 . ?
N1 Cd1 C13 131.34(7) . . ?
O3 Cd1 C13 27.35(6) . . ?
O6 Cd1 C13 99.59(6) 1_455 . ?
O1W Cd1 C13 88.23(6) . . ?
O5 Cd1 C13 138.34(6) 1_455 . ?
O6 Cd1 C13 78.60(5) 2_665 . ?
O4 Cd1 C13 27.41(6) . . ?
N1 Cd1 C20 104.67(6) . 1_455 ?
O3 Cd1 C20 147.38(6) . 1_455 ?
O6 Cd1 C20 27.42(5) 1_455 1_455 ?
O1W Cd1 C20 100.74(6) . 1_455 ?
O5 Cd1 C20 26.99(6) 1_455 1_455 ?
O6 Cd1 C20 94.85(5) 2_665 1_455 ?
O4 Cd1 C20 93.11(5) . 1_455 ?
C13 Cd1 C20 120.30(6) . 1_455 ?
C13 O3 Cd1 95.47(12) . . ?
C20 O6 Cd1 95.20(12) . 1_655 ?
C20 O6 Cd1 137.40(13) . 2_665 ?
Cd1 O6 Cd1 107.62(6) 1_655 2_665 ?
C20 O6 O6 136.12(15) . 2_765 ?
Cd1 O6 O6 56.93(5) 1_655 2_765 ?
Cd1 O6 O6 50.69(5) 2_665 2_765 ?
C20 O5 Cd1 88.67(12) . 1_655 ?
C13 O4 Cd1 85.81(13) . . ?
C7 N3 C6 125.53(15) . . ?
C7 N3 C3 117.84(15) . . ?
C6 N3 C3 116.61(15) . . ?
Cd1 O1W H1WA 114.4 . . ?
Cd1 O1W H1WB 141.1 . . ?
H1WA O1W H1WB 104.5 . . ?
C2 N1 N2 106.03(16) . . ?
C2 N1 Cd1 137.13(14) . . ?
N2 N1 Cd1 116.54(11) . . ?
C4 N2 N1 112.59(16) . . ?
C4 N2 H2 123.7 . . ?
N1 N2 H2 123.7 . . ?
C10 C9 C8 121.95(16) . . ?
C10 C9 C9 119.0(2) . 2_677 ?
C8 C9 C9 119.1(2) . 2_677 ?
C16 C15 C14 120.62(18) . . ?
C16 C15 H15 119.7 . . ?
C14 C15 H15 119.7 . . ?
C15 C14 C19 119.46(18) . . ?
C15 C14 C13 119.30(18) . . ?
C19 C14 C13 121.19(18) . . ?
O1 C6 N3 119.73(16) . . ?
O1 C6 C10 123.52(17) . . ?
N3 C6 C10 116.74(16) . . ?
C11 C10 C9 120.68(16) . . ?
C11 C10 C6 119.76(16) . . ?
C9 C10 C6 119.56(16) . . ?
C12 C8 C9 120.60(16) . . ?
C12 C8 C7 119.67(16) . . ?
C9 C8 C7 119.71(16) . . ?
C15 C16 C17 119.69(18) . . ?
C15 C16 C20 119.31(17) . . ?
C17 C16 C20 120.99(17) . . ?
O5 C20 O6 121.56(18) . . ?
O5 C20 C16 120.05(17) . . ?
O6 C20 C16 118.37(18) . . ?
O5 C20 Cd1 64.34(11) . 1_655 ?
O6 C20 Cd1 57.37(10) . 1_655 ?
C16 C20 Cd1 173.15(14) . 1_655 ?
O3 C13 O4 122.31(19) . . ?
O3 C13 C14 118.23(18) . . ?
O4 C13 C14 119.45(19) . . ?
O3 C13 Cd1 57.18(10) . . ?
O4 C13 Cd1 66.78(11) . . ?
C14 C13 Cd1 164.82(14) . . ?
C18 C19 C14 120.05(19) . . ?
C18 C19 H19 120.0 . . ?
C14 C19 H19 120.0 . . ?
C8 C12 C11 120.39(17) . 2_677 ?
C8 C12 H12 119.8 . . ?
C11 C12 H12 119.8 2_677 . ?
O2 C7 N3 120.42(17) . . ?
O2 C7 C8 123.28(17) . . ?
N3 C7 C8 116.30(15) . . ?
N2 C4 C3 105.11(17) . . ?
N2 C4 C5 123.14(18) . . ?
C3 C4 C5 131.76(18) . . ?
N1 C2 C3 108.39(17) . . ?
N1 C2 C1 122.82(19) . . ?
C3 C2 C1 128.79(19) . . ?
C4 C3 C2 107.87(16) . . ?
C4 C3 N3 125.44(17) . . ?
C2 C3 N3 126.59(17) . . ?
C10 C11 C12 120.28(17) . 2_677 ?
C10 C11 H11 119.9 . . ?
C12 C11 H11 119.9 2_677 . ?
C18 C17 C16 120.01(19) . . ?
C18 C17 H17 120.0 . . ?
C16 C17 H17 120.0 . . ?
C17 C18 C19 120.2(2) . . ?
C17 C18 H18 119.9 . . ?
C19 C18 H18 119.9 . . ?
C4 C5 H5A 109.5 . . ?
C4 C5 H5B 109.5 . . ?
H5A C5 H5B 109.5 . . ?
C4 C5 H5C 109.5 . . ?
H5A C5 H5C 109.5 . . ?
H5B C5 H5C 109.5 . . ?
C2 C1 H1A 109.5 . . ?
C2 C1 H1B 109.5 . . ?
H1A C1 H1B 109.5 . . ?
C2 C1 H1C 109.5 . . ?
H1A C1 H1C 109.5 . . ?
H1B C1 H1C 109.5 . . ?

loop_
_geom_bond_atom_site_label_1
_geom_bond_atom_site_label_2
_geom_bond_distance
_geom_bond_site_symmetry_2
_geom_bond_publ_flag
Cd1 N1 2.2635(16) . ?
Cd1 O3 2.2945(15) . ?
Cd1 O6 2.3114(15) 1_455 ?
Cd1 O1W 2.3265(17) . ?
Cd1 O5 2.4644(16) 1_455 ?
Cd1 O6 2.5032(15) 2_665 ?
Cd1 O4 2.5045(17) . ?
Cd1 C13 2.718(2) . ?
Cd1 C20 2.7332(19) 1_455 ?
O1 C6 1.213(2) . ?
O2 C7 1.212(2) . ?
O3 C13 1.254(3) . ?
O6 C20 1.264(2) . ?
O6 Cd1 2.3114(15) 1_655 ?
O6 Cd1 2.5033(15) 2_665 ?
O6 O6 2.847(3) 2_765 ?
O5 C20 1.241(3) . ?
O5 Cd1 2.4644(16) 1_655 ?
O4 C13 1.255(3) . ?
N3 C7 1.403(2) . ?
N3 C6 1.406(2) . ?
N3 C3 1.430(2) . ?
O1W H1WA 0.8500 . ?
O1W H1WB 0.8500 . ?
N1 C2 1.339(2) . ?
N1 N2 1.354(2) . ?
N2 C4 1.338(2) . ?
N2 H2 0.8600 . ?
C9 C10 1.408(2) . ?
C9 C8 1.411(2) . ?
C9 C9 1.418(3) 2_677 ?
C15 C16 1.384(3) . ?
C15 C14 1.386(3) . ?
C15 H15 0.9300 . ?
C14 C19 1.389(3) . ?
C14 C13 1.503(3) . ?
C6 C10 1.476(2) . ?
C10 C11 1.377(3) . ?
C8 C12 1.373(3) . ?
C8 C7 1.483(2) . ?
C16 C17 1.388(3) . ?
C16 C20 1.498(3) . ?
C20 Cd1 2.7333(19) 1_655 ?
C19 C18 1.387(3) . ?
C19 H19 0.9300 . ?
C12 C11 1.398(3) 2_677 ?
C12 H12 0.9300 . ?
C4 C3 1.374(3) . ?
C4 C5 1.476(3) . ?
C2 C3 1.395(3) . ?
C2 C1 1.488(3) . ?
C11 C12 1.398(3) 2_677 ?
C11 H11 0.9300 . ?
C17 C18 1.383(3) . ?
C17 H17 0.9300 . ?
C18 H18 0.9300 . ?
C5 H5A 0.9600 . ?
C5 H5B 0.9600 . ?
C5 H5C 0.9600 . ?
C1 H1A 0.9600 . ?
C1 H1B 0.9600 . ?
C1 H1C 0.9600 . ?

loop_
_geom_torsion_atom_site_label_1
_geom_torsion_atom_site_label_2
_geom_torsion_atom_site_label_3
_geom_torsion_atom_site_label_4
_geom_torsion
_geom_torsion_site_symmetry_1
_geom_torsion_site_symmetry_2
_geom_torsion_site_symmetry_3
_geom_torsion_site_symmetry_4
_geom_torsion_publ_flag
C2 N1 N2 C4 0.8(2) . . . . ?
Cd1 N1 N2 C4 -174.01(13) . . . . ?
C16 C15 C14 C19 0.9(3) . . . . ?
C16 C15 C14 C13 -176.65(18) . . . . ?
C7 N3 C6 O1 173.25(18) . . . . ?
C3 N3 C6 O1 -5.1(3) . . . . ?
C7 N3 C6 C10 -5.4(3) . . . . ?
C3 N3 C6 C10 176.27(16) . . . . ?
C8 C9 C10 C11 179.10(17) . . . . ?
C9 C9 C10 C11 -0.6(3) 2_677 . . . ?
C8 C9 C10 C6 -0.7(3) . . . . ?
C9 C9 C10 C6 179.66(19) 2_677 . . . ?
O1 C6 C10 C11 5.7(3) . . . . ?
N3 C6 C10 C11 -175.64(17) . . . . ?
O1 C6 C10 C9 -174.50(18) . . . . ?
N3 C6 C10 C9 4.1(3) . . . . ?
C10 C9 C8 C12 179.39(17) . . . . ?
C9 C9 C8 C12 -0.9(3) 2_677 . . . ?
C10 C9 C8 C7 -1.9(3) . . . . ?
C9 C9 C8 C7 177.78(19) 2_677 . . . ?
C14 C15 C16 C17 -0.1(3) . . . . ?
C14 C15 C16 C20 -179.69(17) . . . . ?
Cd1 O5 C20 O6 -4.4(2) 1_655 . . . ?
Cd1 O5 C20 C16 174.06(16) 1_655 . . . ?
Cd1 O6 C20 O5 4.7(2) 1_655 . . . ?
Cd1 O6 C20 O5 -118.6(2) 2_665 . . . ?
O6 O6 C20 O5 -41.2(3) 2_765 . . . ?
Cd1 O6 C20 C16 -173.77(14) 1_655 . . . ?
Cd1 O6 C20 C16 63.0(3) 2_665 . . . ?
O6 O6 C20 C16 140.32(18) 2_765 . . . ?
Cd1 O6 C20 Cd1 -123.23(19) 2_665 . . 1_655 ?
O6 O6 C20 Cd1 -45.91(16) 2_765 . . 1_655 ?
C15 C16 C20 O5 24.4(3) . . . . ?
C17 C16 C20 O5 -155.2(2) . . . . ?
C15 C16 C20 O6 -157.13(18) . . . . ?
C17 C16 C20 O6 23.3(3) . . . . ?
Cd1 O3 C13 O4 -15.6(2) . . . . ?
Cd1 O3 C13 C14 163.18(15) . . . . ?
Cd1 O4 C13 O3 14.3(2) . . . . ?
Cd1 O4 C13 C14 -164.53(17) . . . . ?
C15 C14 C13 O3 7.8(3) . . . . ?
C19 C14 C13 O3 -169.7(2) . . . . ?
C15 C14 C13 O4 -173.40(18) . . . . ?
C19 C14 C13 O4 9.1(3) . . . . ?
C15 C14 C13 Cd1 76.0(6) . . . . ?
C19 C14 C13 Cd1 -101.5(6) . . . . ?
C15 C14 C19 C18 -0.8(3) . . . . ?
C13 C14 C19 C18 176.7(2) . . . . ?
C9 C8 C12 C11 0.7(3) . . . 2_677 ?
C7 C8 C12 C11 -178.04(18) . . . 2_677 ?
C6 N3 C7 O2 -176.88(19) . . . . ?
C3 N3 C7 O2 1.4(3) . . . . ?
C6 N3 C7 C8 2.9(3) . . . . ?
C3 N3 C7 C8 -178.77(16) . . . . ?
C12 C8 C7 O2 -0.6(3) . . . . ?
C9 C8 C7 O2 -179.29(19) . . . . ?
C12 C8 C7 N3 179.60(17) . . . . ?
C9 C8 C7 N3 0.9(3) . . . . ?
N1 N2 C4 C3 -0.5(2) . . . . ?
N1 N2 C4 C5 179.7(2) . . . . ?
N2 N1 C2 C3 -0.7(2) . . . . ?
Cd1 N1 C2 C3 172.45(15) . . . . ?
N2 N1 C2 C1 178.5(3) . . . . ?
Cd1 N1 C2 C1 -8.3(4) . . . . ?
N2 C4 C3 C2 0.1(2) . . . . ?
C5 C4 C3 C2 179.8(2) . . . . ?
N2 C4 C3 N3 -176.70(18) . . . . ?
C5 C4 C3 N3 3.0(4) . . . . ?
N1 C2 C3 C4 0.4(2) . . . . ?
C1 C2 C3 C4 -178.7(3) . . . . ?
N1 C2 C3 N3 177.14(18) . . . . ?
C1 C2 C3 N3 -2.0(4) . . . . ?
C7 N3 C3 C4 -107.0(2) . . . . ?
C6 N3 C3 C4 71.4(3) . . . . ?
C7 N3 C3 C2 76.8(3) . . . . ?
C6 N3 C3 C2 -104.8(2) . . . . ?
C9 C10 C11 C12 0.9(3) . . . 2_677 ?
C6 C10 C11 C12 -179.38(18) . . . 2_677 ?
C15 C16 C17 C18 -0.8(3) . . . . ?
C20 C16 C17 C18 178.8(2) . . . . ?
C16 C17 C18 C19 0.9(4) . . . . ?
C14 C19 C18 C17 -0.1(4) . . . . ?
